data_2010854
loop_
_publ_author_name
'Harrison, William T. A.'
'Howie, R. Alan'
'Skakle, Janet'
'Wardell, James L.'

_publ_section_title
;
 Bis(tetraethylammonium) tetraiodozincate at 150 and 301K
;
_journal_issue 4
_journal_name_full 'Acta Crystallographica Section C'
_journal_page_first e124
_journal_page_last e125
_journal_paper_doi 10.1107/S0108270100003383
_journal_volume 56
_journal_year 2000
_chemical_formula_iupac '(C8 H20 N)2 [Zn I4]'
_chemical_formula_moiety '(C8 H20 N +)2, (I4 Zn 2-)'
_chemical_formula_sum 'C16 H40 I4 N2 Zn'
_chemical_formula_weight 833.47
_chemical_name_systematic
;
 bis(tetraethylammonium) tertraiodozincate
;
_space_group_IT_number 113
_symmetry_cell_setting tetragonal
_symmetry_space_group_name_Hall 'P -4 2ab'
_symmetry_space_group_name_H-M 'P -4 21 m'
_audit_creation_method SHELXL-97
_cell_angle_alpha 90.00
_cell_angle_beta 90.00
_cell_angle_gamma 90.00
_cell_formula_units_Z 4
_cell_length_a 13.8199(6)
_cell_length_b 13.8199(6)
_cell_length_c 14.8975(7)
_cell_measurement_reflns_used 4735
_cell_measurement_temperature 301(2)
_cell_measurement_theta_max 21.71
_cell_measurement_theta_min 2.49
_cell_volume 2845.3(2)
_computing_cell_refinement 'SAINT (Bruker, 1999)'
_computing_data_collection 'SMART (Bruker, 1999)'
_computing_data_reduction 'SAINT (Bruker, 1999)'
_computing_publication_material 'SHELXL97 (Sheldrick, 1997)'
_computing_structure_refinement 'SHELXL97 (Sheldrick, 1997)'
_computing_structure_solution 'starting parameters from G&F'
_diffrn_ambient_temperature 301(2)
_diffrn_measured_fraction_theta_full .999
_diffrn_measured_fraction_theta_max .999
_diffrn_measurement_device_type 'Bruker SMART 1000 CCD'
_diffrn_measurement_method \f-\w
_diffrn_radiation_monochromator graphite
_diffrn_radiation_source 'fine-focus sealed tube'
_diffrn_radiation_type MoK\a
_diffrn_radiation_wavelength .71073
_diffrn_reflns_av_R_equivalents .081
_diffrn_reflns_av_sigmaI/netI .0417
_diffrn_reflns_limit_h_max 16
_diffrn_reflns_limit_h_min -16
_diffrn_reflns_limit_k_max 13
_diffrn_reflns_limit_k_min -16
_diffrn_reflns_limit_l_max 17
_diffrn_reflns_limit_l_min -17
_diffrn_reflns_number 17580
_diffrn_reflns_theta_full 25.02
_diffrn_reflns_theta_max 25.02
_diffrn_reflns_theta_min 1.37
_diffrn_standards_decay_% 0
_exptl_absorpt_coefficient_mu 5.206
_exptl_absorpt_correction_T_max .413
_exptl_absorpt_correction_T_min .196
_exptl_absorpt_correction_type multi-scan
_exptl_absorpt_process_details '(SADABS; Sheldrick, 1997)'
_exptl_crystal_colour colourless
_exptl_crystal_density_diffrn 1.946
_exptl_crystal_density_method 'not measured'
_exptl_crystal_description block
_exptl_crystal_F_000 1568
_exptl_crystal_size_max .30
_exptl_crystal_size_mid .28
_exptl_crystal_size_min .17
_refine_diff_density_max 1.39
_refine_diff_density_min -.67
_refine_ls_abs_structure_details 'Flack (1983)'
_refine_ls_abs_structure_Flack .29(9)
_refine_ls_extinction_method none
_refine_ls_goodness_of_fit_ref .993
_refine_ls_hydrogen_treatment constr
_refine_ls_matrix_type full
_refine_ls_number_parameters 134
_refine_ls_number_reflns 2678
_refine_ls_number_restraints 0
_refine_ls_restrained_S_all .993
_refine_ls_R_factor_all .075
_refine_ls_R_factor_gt .049
_refine_ls_shift/su_max <0.001
_refine_ls_shift/su_mean .000
_refine_ls_structure_factor_coef Fsqd
_refine_ls_weighting_details 'w = 1/[\s^2^(Fo^2^)+(0.0828P)^2^] where P = (Fo^2^+2Fc^2^)/3'
_refine_ls_weighting_scheme calc
_refine_ls_wR_factor_ref .135
_reflns_number_gt 1825
_reflns_number_total 2678
_reflns_threshold_expression I>2\s(I)
_cod_data_source_file qa0237.cif
_cod_data_source_block 301K
_cod_depositor_comments
;
The following automatic conversions were performed:

'_refine_ls_weighting_scheme' value 'calc w =
1/[\s^2^(Fo^2^)+(0.0828P)^2^] where P = (Fo^2^+2Fc^2^)/3' was changed
to 'calc'. New tag '_refine_ls_weighting_details' was created. The
value of the new tag was set to 'w = 1/[\s^2^(Fo^2^)+(0.0828P)^2^]
where P = (Fo^2^+2Fc^2^)/3'.

Automatic conversion script
Id: cif_fix_values 3143 2015-03-26 13:38:13Z robertas 
;
_cod_database_code 2010854
_cod_database_fobs_code 2010854

loop_
_symmetry_equiv_pos_as_xyz
'x, y, z'
'-x, -y, z'
'x+1/2, -y+1/2, -z'
'-y+1/2, -x+1/2, z'
'-y, x, -z'
'y, -x, -z'
'y+1/2, x+1/2, z'
'-x+1/2, y+1/2, -z'

loop_
_atom_site_label
_atom_site_fract_x
_atom_site_fract_y
_atom_site_fract_z
_atom_site_U_iso_or_equiv
_atom_site_adp_type
_atom_site_calc_flag
_atom_site_refinement_flags
_atom_site_occupancy
_atom_site_disorder_assembly
_atom_site_disorder_group
_atom_site_type_symbol
Zn1 .74758(8) .75242(8) .72848(10) .0587(4) Uani d S 1 . . Zn
I1 .57305(6) .70492(8) .78081(7) .1031(4) Uani d . 1 . . I
I2 .86988(7) .63012(7) .79847(9) .0986(4) Uani d S 1 . . I
I3 .75521(7) .74479(7) .55304(7) .0839(4) Uani d S 1 . . I
N1 .5000 .5000 .5000 .060(4) Uani d S 1 . . N
C1 .5387(10) .4186(11) .5571(11) .093(4) Uani d . 1 . . C
H1A .5657 .3691 .5183 .111 Uiso calc R 1 . . H
H1B .4857 .3899 .5905 .111 Uiso calc R 1 . . H
C2 .6178(10) .4528(12) .6240(10) .102(5) Uani d . 1 . . C
H2A .6666 .4884 .5922 .154 Uiso calc R 1 . . H
H2B .6466 .3975 .6524 .154 Uiso calc R 1 . . H
H2C .5890 .4936 .6688 .154 Uiso calc R 1 . . H
N2 1.0000 .5000 .4804(17) .085(6) Uani d S 1 . . N
C3 .917(2) .491(2) .5421(17) .111(9) Uani d P .50 . . C
H3A .8592 .4865 .5053 .134 Uiso calc PR .50 . . H
H3B .9122 .5520 .5747 .134 Uiso calc PR .50 . . H
C4 .9116(12) .4116(12) .6103(16) .121(8) Uani d S 1 . . C
H4A .9483 .3570 .5896 .182 Uiso calc PR .50 . . H
H4B .8453 .3928 .6187 .182 Uiso calc PR .50 . . H
H4C .9377 .4340 .6663 .182 Uiso calc PR .50 . . H
C5 1.006(2) .417(2) .427(2) .126(11) Uani d P .50 . . C
H5A .9484 .4149 .3904 .151 Uiso calc PR .50 . . H
H5B 1.0040 .3618 .4670 .151 Uiso calc PR .50 . . H
C6 1.0960(18) .4040(18) .3633(16) .172(14) Uani d S 1 . . C
H6A 1.0891 .3449 .3301 .258 Uiso calc PR .50 . . H
H6B 1.1542 .4015 .3985 .258 Uiso calc PR .50 . . H
H6C 1.0994 .4575 .3223 .258 Uiso calc PR .50 . . H
N3 .7905(6) .2905(6) .9198(8) .070(3) Uani d S 1 . . N
C7 .8311(17) .3311(17) 1.0025(17) .143(10) Uani d S 1 . . C
H7A .8587 .2787 1.0374 .171 Uiso calc PR .50 . . H
H7B .7787 .3587 1.0374 .171 Uiso calc PR .50 . . H
C8 .9103(13) .4103(13) .989(2) .182(15) Uani d S 1 . . C
H8A .9325 .4325 1.0467 .273 Uiso calc SR 1 . . H
H8B .8835 .4637 .9563 .273 Uiso calc PR .50 . . H
H8C .9637 .3835 .9563 .273 Uiso calc PR .50 . . H
C9 .7152(12) .2152(12) .953(2) .130(9) Uani d S 1 . . C
H9A .6671 .2474 .9898 .156 Uiso calc PR .50 . . H
H9B .7474 .1671 .9898 .156 Uiso calc PR .50 . . H
C10 .6635(13) .1635(13) .871(3) .188(18) Uani d S 1 . . C
H10A .6174 .1174 .8937 .282 Uiso calc SR 1 . . H
H10B .7110 .1308 .8354 .282 Uiso calc PR .50 . . H
H10C .6308 .2110 .8354 .282 Uiso calc PR .50 . . H
C11 .7409(15) .3657(14) .8653(11) .134(6) Uani d . 1 . . C
H11A .7102 .3343 .8145 .161 Uiso calc R 1 . . H
H11B .7895 .4095 .8418 .161 Uiso calc R 1 . . H
C12 .6639(14) .4259(14) .9151(16) .143(7) Uani d . 1 . . C
H12A .6157 .3835 .9397 .214 Uiso calc R 1 . . H
H12B .6339 .4701 .8739 .214 Uiso calc R 1 . . H
H12C .6941 .4616 .9628 .214 Uiso calc R 1 . . H

loop_
_atom_site_aniso_label
_atom_site_aniso_U_11
_atom_site_aniso_U_22
_atom_site_aniso_U_33
_atom_site_aniso_U_12
_atom_site_aniso_U_13
_atom_site_aniso_U_23
Zn1 .0580(5) .0580(5) .0600(8) -.0039(8) .0007(6) -.0007(6)
I1 .0697(5) .1427(8) .0970(6) -.0246(5) .0116(5) -.0327(6)
I2 .0974(6) .0974(6) .1008(9) .0150(7) -.0146(5) .0146(5)
I3 .0908(5) .0908(5) .0699(6) -.0074(7) -.0038(4) .0038(4)
N1 .062(6) .062(6) .054(9) .000 .000 .000
C1 .074(8) .097(9) .107(10) .006(7) -.004(7) .008(8)
C2 .091(10) .117(11) .099(10) .025(8) -.032(8) .005(8)
N2 .061(7) .061(7) .134(19) -.016(9) .000 .000
C3 .14(3) .11(2) .091(18) .003(19) .015(19) .011(17)
C4 .112(11) .112(11) .14(2) -.016(15) -.015(10) -.015(10)
C5 .15(3) .12(2) .11(2) .00(2) .00(2) -.059(19)
C6 .21(2) .21(2) .096(16) -.03(3) .036(16) -.036(16)
N3 .072(5) .072(5) .067(8) -.018(6) .002(4) .002(4)
C7 .164(16) .164(16) .100(17) .05(2) -.024(13) -.024(13)
C8 .131(15) .131(15) .28(5) -.04(2) -.032(17) -.032(17)
C9 .099(10) .099(10) .19(2) -.010(12) .039(12) .039(12)
C10 .094(11) .094(11) .38(6) -.010(13) -.045(17) -.045(17)
C11 .167(17) .128(13) .107(11) -.019(14) -.029(12) .046(10)
C12 .111(13) .108(12) .21(2) .044(11) -.020(13) .024(13)

loop_
_atom_type_symbol
_atom_type_description
_atom_type_scat_dispersion_real
_atom_type_scat_dispersion_imag
_atom_type_scat_source
C C .0033 .0016 'International Tables Vol C Tables 4.2.6.8 and 6.1.1.4'
H H .0000 .0000 'International Tables Vol C Tables 4.2.6.8 and 6.1.1.4'
I I -.4742 1.8119 'International Tables Vol C Tables 4.2.6.8 and 6.1.1.4'
N N .0061 .0033 'International Tables Vol C Tables 4.2.6.8 and 6.1.1.4'
Zn Zn .2839 1.4301 'International Tables Vol C Tables 4.2.6.8 and 6.1.1.4'

loop_
_geom_angle_atom_site_label_1
_geom_angle_atom_site_label_2
_geom_angle_atom_site_label_3
_geom_angle_site_symmetry_1
_geom_angle_site_symmetry_3
_geom_angle
I2 Zn1 I3 . . 110.30(7)
I2 Zn1 I1 . 4_665 108.39(5)
I3 Zn1 I1 . 4_665 108.92(5)
I2 Zn1 I1 . . 108.39(5)
I3 Zn1 I1 . . 108.92(5)
I1 Zn1 I1 4_665 . 111.92(7)
C1 N1 C1 5_656 6_566 111.4(12)
C1 N1 C1 5_656 . 108.5(6)
C1 N1 C1 6_566 . 108.5(6)
C1 N1 C1 5_656 2_665 108.5(6)
C1 N1 C1 6_566 2_665 108.5(6)
C1 N1 C1 . 2_665 111.4(12)
N1 C1 C2 . . 112.6(11)
C5 N2 C5 2_765 7_545 65(3)
C5 N2 C5 2_765 . 111(3)
C5 N2 C5 7_545 . 77(3)
C5 N2 C5 2_765 4_665 77(3)
C5 N2 C5 7_545 4_665 111(3)
C5 N2 C5 . 4_665 65(3)
C5 N2 C3 2_765 4_665 73.8(19)
C5 N2 C3 7_545 4_665 111.9(17)
C5 N2 C3 . 4_665 171(2)
C5 N2 C3 4_665 4_665 109.6(18)
C5 N2 C3 2_765 . 111.9(17)
C5 N2 C3 7_545 . 73.8(19)
C5 N2 C3 . . 109.6(18)
C5 N2 C3 4_665 . 171(2)
C3 N2 C3 4_665 . 75(3)
C5 N2 C3 2_765 7_545 171(2)
C5 N2 C3 7_545 7_545 109.6(18)
C5 N2 C3 . 7_545 73.8(19)
C5 N2 C3 4_665 7_545 111.9(17)
C3 N2 C3 4_665 7_545 103(3)
C3 N2 C3 . 7_545 59(2)
C5 N2 C3 2_765 2_765 109.6(18)
C5 N2 C3 7_545 2_765 171(2)
C5 N2 C3 . 2_765 111.9(17)
C5 N2 C3 4_665 2_765 73.8(19)
C3 N2 C3 4_665 2_765 59(2)
C3 N2 C3 . 2_765 103(3)
C3 N2 C3 7_545 2_765 75(3)
N2 C3 C4 . . 121(2)
N2 C5 C6 . . 119(3)
C7 N3 C11 . 7_545 111.6(12)
C7 N3 C11 . . 111.6(12)
C11 N3 C11 7_545 . 110.3(17)
C7 N3 C9 . . 104.2(18)
C11 N3 C9 7_545 . 109.5(11)
C11 N3 C9 . . 109.5(11)
N3 C7 C8 . . 115(2)
N3 C9 C10 . . 111(2)
N3 C11 C12 . . 115.7(13)

loop_
_geom_bond_atom_site_label_1
_geom_bond_atom_site_label_2
_geom_bond_site_symmetry_2
_geom_bond_distance
_geom_bond_publ_flag
Zn1 I2 . 2.608(2) ?
Zn1 I3 . 2.6178(18) ?
Zn1 I1 4_665 2.6185(12) ?
Zn1 I1 . 2.6185(12) ?
N1 C1 5_656 1.508(14) ?
N1 C1 6_566 1.508(14) ?
N1 C1 . 1.508(14) ?
N1 C1 2_665 1.508(14) ?
C1 C2 . 1.55(2) ?
N2 C5 2_765 1.39(3) ?
N2 C5 7_545 1.39(3) ?
N2 C5 . 1.39(3) ?
N2 C5 4_665 1.39(3) ?
N2 C3 4_665 1.48(3) ?
N2 C3 . 1.48(3) ?
N2 C3 7_545 1.48(3) ?
N2 C3 2_765 1.48(3) ?
C3 C4 . 1.50(3) ?
C5 C6 . 1.58(4) ?
N3 C7 . 1.47(3) ?
N3 C11 7_545 1.486(17) ?
N3 C11 . 1.486(17) ?
N3 C9 . 1.55(3) ?
C7 C8 . 1.56(4) ?
C9 C10 . 1.58(4) ?
C11 C12 . 1.54(2) ?

loop_
_geom_torsion_atom_site_label_1
_geom_torsion_atom_site_label_2
_geom_torsion_atom_site_label_3
_geom_torsion_atom_site_label_4
_geom_torsion_site_symmetry_1
_geom_torsion
C1 N1 C1 C2 5_656 63.3(7)
C1 N1 C1 C2 6_566 -175.5(13)
C1 N1 C1 C2 2_665 -56.1(10)
C5 N2 C3 C4 2_765 -176(2)
C5 N2 C3 C4 7_545 131(3)
C5 N2 C3 C4 . 61(3)
C5 N2 C3 C4 4_665 10(17)
C3 N2 C3 C4 4_665 -111(2)
C3 N2 C3 C4 7_545 5(3)
C3 N2 C3 C4 2_765 -58(2)
C5 N2 C5 C6 2_765 63(3)
C5 N2 C5 C6 7_545 119(2)
C5 N2 C5 C6 4_665 -1(4)
C3 N2 C5 C6 4_665 -55(17)
C3 N2 C5 C6 . -173(3)
C3 N2 C5 C6 7_545 -125(3)
C3 N2 C5 C6 2_765 -60(4)
C11 N3 C7 C8 7_545 62.0(11)
C11 N3 C7 C8 . -62.0(11)
C9 N3 C7 C8 . 180.000(2)
C7 N3 C9 C10 . 180.0000(10)
C11 N3 C9 C10 7_545 -60.5(11)
C11 N3 C9 C10 . 60.5(11)
C7 N3 C11 C12 . -53(2)
C11 N3 C11 C12 7_545 -177.5(11)
C9 N3 C11 C12 . 62(2)
